data_4069319
loop_
_publ_author_name
'Barroso, S\'onia'
'Cui, Jinlan'
'Carretas, Jos\'e Manuel'
'Cruz, Adelaide'
'Santos, Isabel C.'
'Duarte, M. Teresa'
'Telo, Jo\~ao P.'
'Marques, No\'emia'
'Martins, Ana M.'

_publ_section_title
;
 Diamine Bis(phenolate) M(III) (Y, Ti) Complexes: Synthesis, Structures,
 and Reactivity
;
_journal_issue 12
_journal_name_full Organometallics
_journal_page_first 3449
_journal_paper_doi 10.1021/om9001389
_journal_volume 28
_journal_year 2009
_chemical_formula_moiety 'C40 H72 N3 O2 Si2 Y'
_chemical_formula_sum 'C40 H72 N3 O2 Si2 Y'
_chemical_formula_weight 772.10
_chemical_name_systematic
;
 ?
;
_space_group_IT_number 9
_symmetry_cell_setting monoclinic
_symmetry_space_group_name_Hall 'C -2yc'
_symmetry_space_group_name_H-M 'C 1 c 1'
_atom_sites_solution_hydrogens geom
_atom_sites_solution_primary direct
_atom_sites_solution_secondary difmap
_audit_creation_method SHELXL-97
_cell_angle_alpha 90.00
_cell_angle_beta 111.207(3)
_cell_angle_gamma 90.00
_cell_formula_units_Z 4
_cell_length_a 19.0586(9)
_cell_length_b 24.5350(13)
_cell_length_c 10.4449(6)
_cell_measurement_temperature 148(2)
_cell_volume 4553.3(4)
_computing_cell_refinement 'Bruker SMART, (Bruker, 2004)'
_computing_data_collection 'Bruker SMART, (Bruker, 2004)'
_computing_data_reduction 'Bruker SAINT, (Bruker, 2004)'
_computing_molecular_graphics ORTEP3(Farrugia,1997)
_computing_publication_material 'WinGX (Farrugia, 1999)'
_computing_structure_refinement 'SHELXL-97 (Sheldrick, 1997)'
_computing_structure_solution 'SIR97 (Altomare, 1999)'
_diffrn_ambient_temperature 148(2)
_diffrn_measured_fraction_theta_full 0.987
_diffrn_measured_fraction_theta_max 0.987
_diffrn_measurement_device_type 'Bruker-AXS APEX- CCD area-detector'
_diffrn_measurement_method '\f and \w'
_diffrn_radiation_monochromator graphite
_diffrn_radiation_source 'fine-focus sealed tube'
_diffrn_radiation_type MoK\a
_diffrn_radiation_wavelength 0.71073
_diffrn_reflns_av_R_equivalents 0.0707
_diffrn_reflns_av_sigmaI/netI 0.1302
_diffrn_reflns_limit_h_max 22
_diffrn_reflns_limit_h_min -22
_diffrn_reflns_limit_k_max 25
_diffrn_reflns_limit_k_min -29
_diffrn_reflns_limit_l_max 12
_diffrn_reflns_limit_l_min -9
_diffrn_reflns_number 11007
_diffrn_reflns_theta_full 25.35
_diffrn_reflns_theta_max 25.35
_diffrn_reflns_theta_min 2.67
_exptl_absorpt_coefficient_mu 1.366
_exptl_absorpt_correction_T_max 0.7718
_exptl_absorpt_correction_T_min 0.6249
_exptl_absorpt_correction_type multi-scan
_exptl_absorpt_process_details '(SADABS; Sheldrick, 2004)'
_exptl_crystal_colour colourless
_exptl_crystal_density_diffrn 1.126
_exptl_crystal_density_method 'not measured'
_exptl_crystal_description prism
_exptl_crystal_F_000 1664
_exptl_crystal_size_max 0.38
_exptl_crystal_size_mid 0.32
_exptl_crystal_size_min 0.20
_refine_diff_density_max 0.765
_refine_diff_density_min -0.745
_refine_diff_density_rms 0.080
_refine_ls_abs_structure_details 'Flack H D (1983), Acta Cryst. A39, 876-881'
_refine_ls_abs_structure_Flack 0.000(6)
_refine_ls_extinction_method none
_refine_ls_goodness_of_fit_ref 0.910
_refine_ls_hydrogen_treatment constr
_refine_ls_matrix_type full
_refine_ls_number_parameters 484
_refine_ls_number_reflns 5980
_refine_ls_number_restraints 4
_refine_ls_restrained_S_all 0.918
_refine_ls_R_factor_all 0.0741
_refine_ls_R_factor_gt 0.0523
_refine_ls_shift/su_max 0.000
_refine_ls_shift/su_mean 0.000
_refine_ls_structure_factor_coef Fsqd
_refine_ls_weighting_details 'calc w=1/[\s^2^(Fo^2^)+(0.0000P)^2^+0.0000P] where P=(Fo^2^+2Fc^2^)/3'
_refine_ls_weighting_scheme calc
_refine_ls_wR_factor_gt 0.1043
_refine_ls_wR_factor_ref 0.1127
_reflns_number_gt 4711
_reflns_number_total 5980
_reflns_threshold_expression >2sigma(I)
_cod_data_source_file om9001389_si_001.cif
_cod_data_source_block compound4
_cod_original_sg_symbol_H-M 'C c'
_cod_database_code 4069319

loop_
_symmetry_equiv_pos_as_xyz
'x, y, z'
'x, -y, z+1/2'
'x+1/2, y+1/2, z'
'x+1/2, -y+1/2, z+1/2'

loop_
_atom_site_label
_atom_site_type_symbol
_atom_site_fract_x
_atom_site_fract_y
_atom_site_fract_z
_atom_site_U_iso_or_equiv
_atom_site_adp_type
_atom_site_occupancy
_atom_site_symmetry_multiplicity
_atom_site_calc_flag
_atom_site_refinement_flags
_atom_site_disorder_assembly
_atom_site_disorder_group
Y1 Y 0.43896(3) 0.24505(2) 0.49838(5) 0.01928(14) Uani 1 1 d . . .
O1 O 0.40729(19) 0.30610(16) 0.3443(4) 0.0262(10) Uani 1 1 d . . .
O2 O 0.42368(18) 0.17040(16) 0.3868(4) 0.0237(10) Uani 1 1 d . . .
N1 N 0.5542(2) 0.24196(18) 0.4317(5) 0.0201(11) Uani 1 1 d . . .
N2 N 0.5494(2) 0.29617(19) 0.6783(5) 0.0242(11) Uani 1 1 d . . .
C1 C 0.6172(3) 0.2774(2) 0.5162(7) 0.0258(15) Uani 1 1 d . . .
H1A H 0.6094 0.3150 0.4790 0.031 Uiso 1 1 calc R . .
H1B H 0.6653 0.2636 0.5124 0.031 Uiso 1 1 calc R . .
C2 C 0.6210(3) 0.2778(2) 0.6641(6) 0.0263(14) Uani 1 1 d . . .
H2A H 0.6331 0.2406 0.7025 0.032 Uiso 1 1 calc R . .
H2B H 0.6623 0.3022 0.7187 0.032 Uiso 1 1 calc R . .
C3 C 0.5359(3) 0.3545(2) 0.6390(7) 0.0313(16) Uani 1 1 d . . .
H3A H 0.5783 0.3764 0.6981 0.047 Uiso 1 1 calc R . .
H3B H 0.4894 0.3666 0.6499 0.047 Uiso 1 1 calc R . .
H3C H 0.5313 0.3590 0.5430 0.047 Uiso 1 1 calc R . .
C4 C 0.5557(3) 0.2902(3) 0.8234(7) 0.0335(16) Uani 1 1 d . . .
H4A H 0.5686 0.2524 0.8529 0.050 Uiso 1 1 calc R . .
H4B H 0.5076 0.2998 0.8317 0.050 Uiso 1 1 calc R . .
H4C H 0.5952 0.3146 0.8815 0.050 Uiso 1 1 calc R . .
C11 C 0.4416(3) 0.3381(2) 0.2764(6) 0.0226(14) Uani 1 1 d . . .
C12 C 0.4146(3) 0.3917(2) 0.2274(6) 0.0247(15) Uani 1 1 d . . .
C13 C 0.4588(3) 0.4236(2) 0.1730(7) 0.0270(15) Uani 1 1 d . . .
H13 H 0.4420 0.4596 0.1441 0.032 Uiso 1 1 calc R . .
C14 C 0.5263(3) 0.4059(2) 0.1583(6) 0.0216(14) Uani 1 1 d . A .
C15 C 0.5475(3) 0.3522(2) 0.1975(7) 0.0245(15) Uani 1 1 d . . .
H15 H 0.5917 0.3383 0.1874 0.029 Uiso 1 1 calc R . .
C16 C 0.5057(3) 0.3175(2) 0.2520(6) 0.0207(13) Uani 1 1 d . . .
C17 C 0.5293(3) 0.2575(2) 0.2825(6) 0.0187(12) Uani 1 1 d . . .
H17A H 0.4864 0.2340 0.2295 0.022 Uiso 1 1 calc R . .
H17B H 0.5710 0.2499 0.2498 0.022 Uiso 1 1 calc R . .
C21 C 0.4550(3) 0.1369(2) 0.3201(6) 0.0178(13) Uani 1 1 d . . .
C22 C 0.4137(3) 0.0968(2) 0.2252(6) 0.0173(13) Uani 1 1 d . . .
C23 C 0.4516(3) 0.0653(2) 0.1587(6) 0.0212(14) Uani 1 1 d . . .
H23 H 0.4231 0.0390 0.0942 0.025 Uiso 1 1 calc R . .
C24 C 0.5287(3) 0.0698(2) 0.1804(6) 0.0184(13) Uani 1 1 d . . .
C25 C 0.5678(3) 0.1093(2) 0.2750(6) 0.0207(14) Uani 1 1 d . . .
H25 H 0.6200 0.1140 0.2932 0.025 Uiso 1 1 calc R . .
C26 C 0.5333(3) 0.1424(2) 0.3445(6) 0.0204(13) Uani 1 1 d . . .
C27 C 0.5811(3) 0.1837(2) 0.4491(6) 0.0185(13) Uani 1 1 d . . .
H27A H 0.5848 0.1713 0.5416 0.022 Uiso 1 1 calc R . .
H27B H 0.6325 0.1830 0.4466 0.022 Uiso 1 1 calc R . .
C30 C 0.3401(3) 0.4139(3) 0.2353(8) 0.0346(18) Uani 1 1 d . . .
C31 C 0.2768(3) 0.3731(3) 0.1560(7) 0.0361(18) Uani 1 1 d . . .
H31A H 0.2743 0.3701 0.0609 0.054 Uiso 1 1 calc R . .
H31B H 0.2285 0.3863 0.1570 0.054 Uiso 1 1 calc R . .
H31C H 0.2879 0.3373 0.2002 0.054 Uiso 1 1 calc R . .
C32 C 0.3449(4) 0.4197(3) 0.3851(8) 0.045(2) Uani 1 1 d . . .
H32A H 0.2955 0.4301 0.3864 0.067 Uiso 1 1 calc R . .
H32B H 0.3819 0.4478 0.4313 0.067 Uiso 1 1 calc R . .
H32C H 0.3604 0.3848 0.4329 0.067 Uiso 1 1 calc R . .
C33 C 0.3194(4) 0.4699(3) 0.1636(10) 0.056(2) Uani 1 1 d . . .
H33A H 0.3159 0.4666 0.0679 0.083 Uiso 1 1 calc R . .
H33B H 0.3583 0.4965 0.2113 0.083 Uiso 1 1 calc R . .
H33C H 0.2709 0.4819 0.1659 0.083 Uiso 1 1 calc R . .
C40 C 0.5747(4) 0.4447(3) 0.1072(8) 0.0396(18) Uani 1 1 d D . .
C41 C 0.6496(6) 0.4560(5) 0.2473(13) 0.035(4) Uani 0.497(12) 1 d PD A 1
H41A H 0.6724 0.4211 0.2865 0.053 Uiso 0.497(12) 1 calc PR A 1
H41B H 0.6344 0.4758 0.3146 0.053 Uiso 0.497(12) 1 calc PR A 1
H41C H 0.6862 0.4779 0.2236 0.053 Uiso 0.497(12) 1 calc PR A 1
C42 C 0.5440(9) 0.4997(6) 0.061(2) 0.040(4) Uani 0.497(12) 1 d P A 1
H42A H 0.5796 0.5201 0.0310 0.060 Uiso 0.497(12) 1 calc PR A 1
H42B H 0.5360 0.5190 0.1362 0.060 Uiso 0.497(12) 1 calc PR A 1
H42C H 0.4959 0.4962 -0.0166 0.060 Uiso 0.497(12) 1 calc PR A 1
C43 C 0.6091(11) 0.4183(7) 0.0108(19) 0.039(5) Uani 0.497(12) 1 d P A 1
H43A H 0.6465 0.4430 -0.0019 0.058 Uiso 0.497(12) 1 calc PR A 1
H43B H 0.5693 0.4111 -0.0783 0.058 Uiso 0.497(12) 1 calc PR A 1
H43C H 0.6334 0.3839 0.0507 0.058 Uiso 0.497(12) 1 calc PR A 1
C44 C 0.5805(10) 0.4993(6) 0.167(2) 0.049(5) Uani 0.503(12) 1 d P A 2
H44A H 0.6106 0.4976 0.2656 0.073 Uiso 0.503(12) 1 calc PR A 2
H44B H 0.5300 0.5129 0.1543 0.073 Uiso 0.503(12) 1 calc PR A 2
H44C H 0.6047 0.5240 0.1219 0.073 Uiso 0.503(12) 1 calc PR A 2
C45 C 0.5192(7) 0.4544(7) -0.0515(14) 0.053(5) Uani 0.503(12) 1 d PD A 2
H45A H 0.5366 0.4860 -0.0891 0.079 Uiso 0.503(12) 1 calc PR A 2
H45B H 0.4678 0.4611 -0.0549 0.079 Uiso 0.503(12) 1 calc PR A 2
H45C H 0.5196 0.4220 -0.1061 0.079 Uiso 0.503(12) 1 calc PR A 2
C46 C 0.6411(9) 0.4210(6) 0.098(2) 0.041(5) Uani 0.503(12) 1 d P A 2
H46A H 0.6637 0.4466 0.0517 0.061 Uiso 0.503(12) 1 calc PR A 2
H46B H 0.6281 0.3871 0.0451 0.061 Uiso 0.503(12) 1 calc PR A 2
H46C H 0.6771 0.4133 0.1903 0.061 Uiso 0.503(12) 1 calc PR A 2
C50 C 0.5689(3) 0.0326(2) 0.1080(7) 0.0230(14) Uani 1 1 d . . .
C51 C 0.6132(4) -0.0121(3) 0.2118(8) 0.0400(18) Uani 1 1 d . . .
H51A H 0.6517 0.0051 0.2908 0.060 Uiso 1 1 calc R . .
H51B H 0.6375 -0.0369 0.1668 0.060 Uiso 1 1 calc R . .
H51C H 0.5784 -0.0328 0.2430 0.060 Uiso 1 1 calc R . .
C52 C 0.6257(3) 0.0660(3) 0.0640(7) 0.0322(16) Uani 1 1 d . . .
H52A H 0.5992 0.0958 0.0033 0.048 Uiso 1 1 calc R . .
H52B H 0.6490 0.0422 0.0153 0.048 Uiso 1 1 calc R . .
H52C H 0.6648 0.0811 0.1457 0.048 Uiso 1 1 calc R . .
C53 C 0.5147(3) 0.0040(3) -0.0173(7) 0.0360(17) Uani 1 1 d . . .
H53A H 0.4829 -0.0210 0.0108 0.054 Uiso 1 1 calc R . .
H53B H 0.5432 -0.0165 -0.0628 0.054 Uiso 1 1 calc R . .
H53C H 0.4830 0.0311 -0.0811 0.054 Uiso 1 1 calc R . .
C60 C 0.3284(3) 0.0894(2) 0.1940(6) 0.0225(14) Uani 1 1 d . . .
C61 C 0.2868(3) 0.1427(3) 0.1267(8) 0.0360(17) Uani 1 1 d . . .
H61A H 0.3049 0.1731 0.1912 0.054 Uiso 1 1 calc R . .
H61B H 0.2325 0.1381 0.1038 0.054 Uiso 1 1 calc R . .
H61C H 0.2968 0.1504 0.0429 0.054 Uiso 1 1 calc R . .
C62 C 0.2947(3) 0.0428(3) 0.0917(8) 0.0379(18) Uani 1 1 d . . .
H62A H 0.3010 0.0509 0.0046 0.057 Uiso 1 1 calc R . .
H62B H 0.2410 0.0391 0.0759 0.057 Uiso 1 1 calc R . .
H62C H 0.3206 0.0086 0.1294 0.057 Uiso 1 1 calc R . .
C63 C 0.3120(3) 0.0770(3) 0.3244(7) 0.0382(18) Uani 1 1 d . . .
H63A H 0.3376 0.0432 0.3662 0.057 Uiso 1 1 calc R . .
H63B H 0.2576 0.0726 0.3007 0.057 Uiso 1 1 calc R . .
H63C H 0.3302 0.1071 0.3897 0.057 Uiso 1 1 calc R . .
N3 N 0.3754(3) 0.23979(19) 0.6506(5) 0.0237(11) Uani 1 1 d . . .
Si1 Si 0.40416(10) 0.18441(7) 0.75584(19) 0.0301(4) Uani 1 1 d . . .
Si2 Si 0.30594(9) 0.28440(8) 0.6556(2) 0.0309(5) Uani 1 1 d . . .
C70 C 0.4859(3) 0.1505(3) 0.7216(7) 0.0390(17) Uani 1 1 d . . .
H70A H 0.4670 0.1325 0.6318 0.058 Uiso 1 1 calc R . .
H70B H 0.5096 0.1234 0.7932 0.058 Uiso 1 1 calc R . .
H70C H 0.5231 0.1782 0.7221 0.058 Uiso 1 1 calc R . .
C71 C 0.3317(4) 0.1281(3) 0.7280(8) 0.046(2) Uani 1 1 d . . .
H71A H 0.2901 0.1413 0.7539 0.068 Uiso 1 1 calc R . .
H71B H 0.3552 0.0965 0.7848 0.068 Uiso 1 1 calc R . .
H71C H 0.3123 0.1175 0.6310 0.068 Uiso 1 1 calc R . .
C72 C 0.4370(4) 0.2018(3) 0.9437(7) 0.0411(17) Uani 1 1 d . . .
H72A H 0.4768 0.2294 0.9651 0.062 Uiso 1 1 calc R . .
H72B H 0.4566 0.1690 0.9983 0.062 Uiso 1 1 calc R . .
H72C H 0.3946 0.2162 0.9655 0.062 Uiso 1 1 calc R . .
C73 C 0.2437(4) 0.3021(3) 0.4768(8) 0.053(2) Uani 1 1 d . . .
H73A H 0.2746 0.3124 0.4235 0.079 Uiso 1 1 calc R . .
H73B H 0.2110 0.3326 0.4790 0.079 Uiso 1 1 calc R . .
H73C H 0.2127 0.2704 0.4339 0.079 Uiso 1 1 calc R . .
C74 C 0.3451(4) 0.3498(3) 0.7495(9) 0.055(2) Uani 1 1 d . . .
H74A H 0.3705 0.3422 0.8476 0.083 Uiso 1 1 calc R . .
H74B H 0.3040 0.3757 0.7367 0.083 Uiso 1 1 calc R . .
H74C H 0.3813 0.3656 0.7129 0.083 Uiso 1 1 calc R . .
C75 C 0.2405(4) 0.2566(3) 0.7404(10) 0.070(3) Uani 1 1 d . . .
H75A H 0.2138 0.2247 0.6894 0.104 Uiso 1 1 calc R . .
H75B H 0.2040 0.2847 0.7406 0.104 Uiso 1 1 calc R . .
H75C H 0.2700 0.2460 0.8352 0.104 Uiso 1 1 calc R . .

loop_
_atom_site_aniso_label
_atom_site_aniso_U_11
_atom_site_aniso_U_22
_atom_site_aniso_U_33
_atom_site_aniso_U_23
_atom_site_aniso_U_13
_atom_site_aniso_U_12
Y1 0.0221(2) 0.0154(3) 0.0226(3) -0.0026(4) 0.01080(19) -0.0008(3)
O1 0.026(2) 0.024(2) 0.032(3) 0.008(2) 0.0135(19) 0.0042(16)
O2 0.0208(19) 0.021(2) 0.032(3) -0.007(2) 0.0119(19) -0.0028(15)
N1 0.016(2) 0.018(3) 0.025(3) 0.000(2) 0.006(2) -0.0004(19)
N2 0.031(3) 0.020(3) 0.022(3) 0.002(2) 0.010(2) -0.0005(19)
C1 0.025(3) 0.017(3) 0.038(4) -0.002(3) 0.014(3) -0.003(2)
C2 0.028(3) 0.018(3) 0.029(4) -0.002(3) 0.005(3) -0.004(2)
C3 0.033(3) 0.026(4) 0.034(4) -0.003(3) 0.011(3) -0.001(3)
C4 0.040(4) 0.038(4) 0.025(4) -0.006(3) 0.014(3) -0.013(3)
C11 0.024(3) 0.019(3) 0.022(4) -0.005(3) 0.006(3) -0.005(2)
C12 0.022(3) 0.025(3) 0.024(4) 0.007(3) 0.005(3) 0.005(2)
C13 0.030(3) 0.017(3) 0.034(4) 0.003(3) 0.012(3) 0.006(2)
C14 0.030(3) 0.015(3) 0.021(4) 0.002(3) 0.009(3) 0.002(2)
C15 0.020(3) 0.022(3) 0.030(4) -0.008(3) 0.007(3) -0.002(2)
C16 0.026(3) 0.018(3) 0.018(4) 0.000(3) 0.008(3) 0.004(2)
C17 0.018(2) 0.019(3) 0.017(3) -0.006(3) 0.004(2) 0.000(2)
C21 0.022(3) 0.013(3) 0.021(4) 0.004(3) 0.010(3) 0.005(2)
C22 0.021(3) 0.012(3) 0.018(4) 0.005(3) 0.007(3) 0.002(2)
C23 0.023(3) 0.016(3) 0.021(4) -0.001(3) 0.004(3) -0.005(2)
C24 0.025(3) 0.019(3) 0.015(3) 0.003(3) 0.011(3) 0.004(2)
C25 0.024(3) 0.017(3) 0.024(4) 0.007(3) 0.012(3) 0.000(2)
C26 0.022(3) 0.020(3) 0.018(4) 0.008(3) 0.006(3) 0.002(2)
C27 0.019(3) 0.015(3) 0.021(3) 0.000(3) 0.006(3) 0.006(2)
C30 0.027(3) 0.024(4) 0.055(5) 0.007(4) 0.017(3) 0.007(3)
C31 0.026(3) 0.036(4) 0.038(5) 0.006(4) 0.002(3) 0.002(3)
C32 0.036(4) 0.039(4) 0.069(6) -0.016(4) 0.031(4) 0.000(3)
C33 0.037(4) 0.029(4) 0.104(8) 0.020(4) 0.029(4) 0.013(3)
C40 0.053(4) 0.023(4) 0.058(6) 0.001(4) 0.039(4) 0.001(3)
C41 0.057(9) 0.023(8) 0.036(9) -0.007(7) 0.029(7) -0.013(6)
C42 0.065(10) 0.016(8) 0.049(13) 0.013(9) 0.032(9) 0.005(7)
C43 0.067(13) 0.023(8) 0.033(11) -0.009(9) 0.026(9) -0.016(8)
C44 0.073(12) 0.027(9) 0.070(15) -0.008(10) 0.055(11) -0.022(8)
C45 0.066(10) 0.049(11) 0.057(12) 0.033(9) 0.039(9) 0.003(7)
C46 0.048(10) 0.023(8) 0.075(15) -0.008(11) 0.050(10) -0.016(7)
C50 0.030(3) 0.018(3) 0.024(4) -0.001(3) 0.014(3) 0.001(2)
C51 0.052(4) 0.032(4) 0.047(5) 0.009(4) 0.030(4) 0.019(3)
C52 0.033(3) 0.037(4) 0.033(4) -0.002(3) 0.019(3) 0.000(3)
C53 0.039(4) 0.032(4) 0.046(5) -0.020(4) 0.026(3) -0.007(3)
C60 0.023(3) 0.019(3) 0.027(4) -0.004(3) 0.009(3) -0.001(2)
C61 0.023(3) 0.034(4) 0.044(5) -0.002(4) 0.004(3) 0.006(3)
C62 0.020(3) 0.038(4) 0.056(5) -0.021(4) 0.014(3) -0.010(3)
C63 0.030(3) 0.038(4) 0.047(5) -0.002(4) 0.013(3) -0.012(3)
N3 0.035(3) 0.017(3) 0.025(3) -0.002(2) 0.017(2) -0.003(2)
Si1 0.0413(10) 0.0258(10) 0.0273(12) 0.0004(9) 0.0172(9) -0.0060(7)
Si2 0.0279(9) 0.0354(11) 0.0341(12) -0.0057(10) 0.0167(8) -0.0017(7)
C70 0.047(4) 0.039(4) 0.026(4) -0.001(4) 0.007(3) 0.005(3)
C71 0.058(5) 0.034(5) 0.047(6) 0.001(4) 0.023(4) -0.012(3)
C72 0.055(4) 0.038(4) 0.033(4) -0.001(3) 0.020(4) -0.009(3)
C73 0.038(4) 0.058(6) 0.057(6) -0.003(5) 0.011(4) 0.003(3)
C74 0.039(4) 0.056(6) 0.069(7) -0.028(5) 0.017(4) 0.006(4)
C75 0.059(4) 0.080(7) 0.095(8) 0.036(6) 0.058(5) 0.023(4)

loop_
_atom_type_symbol
_atom_type_description
_atom_type_scat_dispersion_real
_atom_type_scat_dispersion_imag
_atom_type_scat_source
C C 0.0033 0.0016 'International Tables Vol C Tables 4.2.6.8 and 6.1.1.4'
H H 0.0000 0.0000 'International Tables Vol C Tables 4.2.6.8 and 6.1.1.4'
N N 0.0061 0.0033 'International Tables Vol C Tables 4.2.6.8 and 6.1.1.4'
O O 0.0106 0.0060 'International Tables Vol C Tables 4.2.6.8 and 6.1.1.4'
Si Si 0.0817 0.0704 'International Tables Vol C Tables 4.2.6.8 and 6.1.1.4'
Y Y -2.7962 3.5667 'International Tables Vol C Tables 4.2.6.8 and 6.1.1.4'

loop_
_geom_angle_atom_site_label_1
_geom_angle_atom_site_label_2
_geom_angle_atom_site_label_3
_geom_angle
O1 Y1 O2 104.27(17)
O1 Y1 N3 118.85(16)
O2 Y1 N3 108.90(15)
O1 Y1 N1 81.34(14)
O2 Y1 N1 77.56(14)
N3 Y1 N1 154.73(15)
O1 Y1 N2 98.19(15)
O2 Y1 N2 136.77(14)
N3 Y1 N2 91.07(16)
N1 Y1 N2 69.85(15)
O1 Y1 Si1 147.16(10)
O2 Y1 Si1 91.71(12)
N3 Y1 Si1 28.50(12)
N1 Y1 Si1 130.67(12)
N2 Y1 Si1 88.71(12)
C11 O1 Y1 137.6(3)
C21 O2 Y1 143.8(3)
C1 N1 C17 110.5(4)
C1 N1 C27 108.5(4)
C17 N1 C27 109.3(4)
C1 N1 Y1 114.4(3)
C17 N1 Y1 107.3(3)
C27 N1 Y1 106.6(3)
C4 N2 C3 108.6(5)
C4 N2 C2 109.4(4)
C3 N2 C2 109.6(4)
C4 N2 Y1 116.1(3)
C3 N2 Y1 104.7(3)
C2 N2 Y1 108.3(3)
N1 C1 C2 109.7(5)
N2 C2 C1 113.2(5)
O1 C11 C16 119.3(5)
O1 C11 C12 122.0(5)
C16 C11 C12 118.7(5)
C13 C12 C11 117.5(5)
C13 C12 C30 121.1(5)
C11 C12 C30 121.3(5)
C12 C13 C14 124.8(5)
C15 C14 C13 115.8(5)
C15 C14 C40 122.4(5)
C13 C14 C40 121.8(5)
C14 C15 C16 122.7(5)
C15 C16 C11 120.0(5)
C15 C16 C17 119.5(5)
C11 C16 C17 120.4(5)
N1 C17 C16 114.6(5)
O2 C21 C22 123.1(4)
O2 C21 C26 118.7(5)
C22 C21 C26 118.2(5)
C23 C22 C21 118.3(4)
C23 C22 C60 121.4(5)
C21 C22 C60 120.3(5)
C22 C23 C24 125.0(5)
C25 C24 C23 115.3(5)
C25 C24 C50 121.5(5)
C23 C24 C50 123.2(5)
C24 C25 C26 122.7(5)
C25 C26 C21 120.6(5)
C25 C26 C27 119.0(5)
C21 C26 C27 120.4(5)
N1 C27 C26 117.0(4)
C32 C30 C33 108.8(6)
C32 C30 C12 111.5(5)
C33 C30 C12 111.4(5)
C32 C30 C31 110.5(6)
C33 C30 C31 107.5(5)
C12 C30 C31 107.1(5)
C46 C40 C44 118.0(11)
C46 C40 C42 127.1(10)
C44 C40 C42 43.0(8)
C46 C40 C43 35.1(8)
C44 C40 C43 133.2(10)
C42 C40 C43 112.4(11)
C46 C40 C14 115.3(8)
C44 C40 C14 112.1(7)
C42 C40 C14 117.3(8)
C43 C40 C14 114.7(8)
C46 C40 C45 104.8(11)
C44 C40 C45 102.8(12)
C42 C40 C45 59.8(10)
C43 C40 C45 70.6(10)
C14 C40 C45 101.1(6)
C46 C40 C41 68.1(10)
C44 C40 C41 64.0(10)
C42 C40 C41 104.5(10)
C43 C40 C41 102.5(9)
C14 C40 C41 103.2(6)
C45 C40 C41 155.4(8)
C53 C50 C24 113.0(4)
C53 C50 C52 108.6(5)
C24 C50 C52 110.7(5)
C53 C50 C51 107.7(5)
C24 C50 C51 108.3(5)
C52 C50 C51 108.5(5)
C63 C60 C62 107.5(5)
C63 C60 C22 111.9(5)
C62 C60 C22 112.1(5)
C63 C60 C61 109.5(5)
C62 C60 C61 107.1(5)
C22 C60 C61 108.7(5)
Si1 N3 Si2 123.6(3)
Si1 N3 Y1 111.0(2)
Si2 N3 Y1 125.3(3)
N3 Si1 C72 113.5(3)
N3 Si1 C71 115.7(3)
C72 Si1 C71 105.9(3)
N3 Si1 C70 108.6(3)
C72 Si1 C70 108.0(3)
C71 Si1 C70 104.6(3)
N3 Si1 Y1 40.49(16)
C72 Si1 Y1 130.6(2)
C71 Si1 Y1 123.0(3)
C70 Si1 Y1 68.3(2)
N3 Si2 C73 109.4(3)
N3 Si2 C74 113.0(3)
C73 Si2 C74 108.1(4)
N3 Si2 C75 115.1(3)
C73 Si2 C75 105.3(4)
C74 Si2 C75 105.4(4)

loop_
_geom_bond_atom_site_label_1
_geom_bond_atom_site_label_2
_geom_bond_distance
Y1 O1 2.120(4)
Y1 O2 2.134(4)
Y1 N3 2.325(5)
Y1 N1 2.534(4)
Y1 N2 2.583(5)
Y1 Si1 3.343(2)
O1 C11 1.371(7)
O2 C21 1.349(6)
N1 C1 1.487(7)
N1 C17 1.504(7)
N1 C27 1.508(7)
N2 C4 1.484(8)
N2 C3 1.485(7)
N2 C2 1.495(7)
C1 C2 1.520(9)
C11 C16 1.427(8)
C11 C12 1.438(8)
C12 C13 1.411(8)
C12 C30 1.551(8)
C13 C14 1.419(7)
C14 C15 1.395(8)
C14 C40 1.548(8)
C15 C16 1.419(8)
C16 C17 1.539(8)
C21 C22 1.415(8)
C21 C26 1.426(7)
C22 C23 1.401(8)
C22 C60 1.549(7)
C23 C24 1.407(7)
C24 C25 1.393(8)
C24 C50 1.552(8)
C25 C26 1.401(8)
C26 C27 1.526(8)
C30 C32 1.540(10)
C30 C33 1.545(9)
C30 C31 1.555(8)
C40 C46 1.427(16)
C40 C44 1.467(17)
C40 C42 1.481(15)
C40 C43 1.529(19)
C40 C45 1.630(13)
C40 C41 1.656(12)
C50 C53 1.515(9)
C50 C52 1.554(8)
C50 C51 1.559(8)
C60 C63 1.535(9)
C60 C62 1.538(8)
C60 C61 1.559(8)
N3 Si1 1.709(5)
N3 Si2 1.732(5)
Si1 C72 1.880(7)
Si1 C71 1.900(7)
Si1 C70 1.911(6)
Si2 C73 1.866(8)
Si2 C74 1.889(8)
Si2 C75 1.899(7)
